data_4344237
loop_
_publ_author_name
'Araya, M. A.'
'Cotton, F. A.'
'Daniels, M. N.'
'Falvello, L. R.'
'Murillo, C. A.'

_publ_section_title
;
 Solid solitions of a Jahn-Teller compound in an undistorted host. 3. The
 chromium/zinc Tutton salt system
;
_journal_issue 22
_journal_name_full 'Inorganic Chemistry'
_journal_page_first 4853
_journal_page_last 4860
_journal_paper_doi 10.1021/ic00074a033
_journal_volume 32
_journal_year 1993
_chemical_formula_sum 'Cr0.48 H20 N2 O14 S2 Zn0.52'
_chemical_name_systematic '(N H4)2 (Zn0.52 Cr0.48 (H2 O)6) (S O4)2'
_space_group_IT_number 14
_symmetry_space_group_name_Hall '-P 2ybc'
_symmetry_space_group_name_H-M 'P 1 21/c 1'
_cell_angle_alpha 90
_cell_angle_beta 106.74
_cell_angle_gamma 90
_cell_formula_units_Z 2
_cell_length_a 6.256
_cell_length_b 12.507
_cell_length_c 9.255
_cell_volume 693.458
_citation_journal_id_ASTM INOCAJ
_cod_data_source_file Araya_INOCAJ_1993_1205.cif
_cod_data_source_block H20Cr0.48N2O14S2Zn0.52
_cod_depositor_comments
;
 Marking atoms 'Zn1' and 'Cr1' as occupying the same
 disorder site and marking attached hydrogen atoms
 after consulting the original paper.

 Antanas Vaitkus,
 2016-12-12
;
_cod_original_cell_volume 693.4582
_cod_original_formula_sum 'H20 Cr0.48 N2 O14 S2 Zn0.52'
_cod_database_code 4344237

loop_
_symmetry_equiv_pos_as_xyz
x,y,z
-x,y+1/2,-z+1/2
-x,-y,-z
x,-y-1/2,z-1/2

loop_
_atom_site_label
_atom_site_type_symbol
_atom_site_fract_x
_atom_site_fract_y
_atom_site_fract_z
_atom_site_occupancy
_atom_site_U_iso_or_equiv
_atom_site_attached_hydrogens
_atom_site_disorder_group
O4 O-2 -0.4069 0.271 -0.0889 1 0.0 0 .
Zn1 Zn+2 0 0 0 0.52 0.0 0 1
O3 O-2 0.2967 -0.0688 -0.0028 1 0.0 2 .
N1 N-3 0.3579 0.3487 0.1331 1 0.0 4 .
O1 O-2 0.1701 0.111 0.1732 1 0.0 2 .
O5 O-2 -0.2179 0.4227 0.0473 1 0.0 0 .
O7 O-2 -0.0478 0.3226 -0.1137 1 0.0 0 .
O6 O-2 -0.3733 0.4321 -0.2194 1 0.0 0 .
S1 S+6 -0.2589 0.3623 -0.0923 1 0.0 0 .
O2 O-2 0.0316 0.1118 -0.1654 1 0.0 2 .
Cr1 Cr+2 0 0 0 0.48 0.0 0 2
